data_7220733
loop_
_publ_author_name
'Zhang, Li'
'Zheng, Jia-Dan'
'Chen, Yi-Ting'
'Zheng, Sheng-Run'
'Fan, Jun'
'Zhang, Wei-Guang'

_publ_section_title
;
 Syntheses, structures, and properties of nine d10or p-block coordination
 polymers based on a ligand containing both terpyridyl and sulfo groups
;
_journal_issue 29
_journal_name_full CrystEngComm
_journal_page_first 5538
_journal_paper_doi 10.1039/C5CE00767D
_journal_volume 17
_journal_year 2015
_chemical_formula_sum 'C21 H25 N3 O12 Pb S2'
_chemical_formula_weight 782.75
_chemical_name_systematic
; 
 ? 
;
_space_group_IT_number 14
_symmetry_cell_setting monoclinic
_symmetry_space_group_name_Hall '-P 2ybc'
_symmetry_space_group_name_H-M 'P 1 21/c 1'
_atom_sites_solution_hydrogens geom
_atom_sites_solution_primary direct
_atom_sites_solution_secondary difmap
_audit_creation_method SHELXL-97
_audit_update_record
;
2015-05-28 deposited with the CCDC.
2015-06-09 downloaded from the CCDC.
;
_cell_angle_alpha 90.00
_cell_angle_beta 91.018(4)
_cell_angle_gamma 90.00
_cell_formula_units_Z 4
_cell_length_a 13.784(3)
_cell_length_b 14.323(3)
_cell_length_c 13.791(3)
_cell_measurement_temperature 298(2)
_cell_volume 2722.3(10)
_computing_cell_refinement 'Bruker SAINT'
_computing_data_collection 'Bruker APEX2'
_computing_data_reduction 'Bruker SAINT'
_computing_molecular_graphics 'Bruker SHELXTL'
_computing_publication_material 'Bruker SHELXTL'
_computing_structure_refinement 'SHELXL-97 (Sheldrick, 2008)'
_computing_structure_solution 'SHELXS-97 (Sheldrick, 2008)'
_diffrn_ambient_temperature 298(2)
_diffrn_measured_fraction_theta_full 0.999
_diffrn_measured_fraction_theta_max 0.999
_diffrn_measurement_device_type 'Bruker APEX-II CCD'
_diffrn_measurement_method '\f and \w scans'
_diffrn_radiation_monochromator graphite
_diffrn_radiation_source 'fine-focus sealed tube'
_diffrn_radiation_type MoK\a
_diffrn_radiation_wavelength 0.71073
_diffrn_reflns_av_R_equivalents 0.0910
_diffrn_reflns_av_sigmaI/netI 0.1136
_diffrn_reflns_limit_h_max 16
_diffrn_reflns_limit_h_min -15
_diffrn_reflns_limit_k_max 14
_diffrn_reflns_limit_k_min -17
_diffrn_reflns_limit_l_max 16
_diffrn_reflns_limit_l_min -15
_diffrn_reflns_number 13145
_diffrn_reflns_theta_full 25.00
_diffrn_reflns_theta_max 25.00
_diffrn_reflns_theta_min 1.48
_exptl_absorpt_coefficient_mu 6.416
_exptl_absorpt_correction_T_max 0.2259
_exptl_absorpt_correction_T_min 0.1942
_exptl_absorpt_correction_type multi-scan
_exptl_crystal_colour orange
_exptl_crystal_density_diffrn 1.910
_exptl_crystal_density_method 'not measured'
_exptl_crystal_description block
_exptl_crystal_F_000 1528
_exptl_crystal_size_max 0.38
_exptl_crystal_size_mid 0.35
_exptl_crystal_size_min 0.33
_refine_diff_density_max 1.112
_refine_diff_density_min -1.211
_refine_diff_density_rms 0.150
_refine_ls_extinction_method none
_refine_ls_goodness_of_fit_ref 1.000
_refine_ls_hydrogen_treatment constr
_refine_ls_matrix_type full
_refine_ls_number_parameters 352
_refine_ls_number_reflns 4781
_refine_ls_number_restraints 0
_refine_ls_restrained_S_all 1.000
_refine_ls_R_factor_all 0.1090
_refine_ls_R_factor_gt 0.0493
_refine_ls_shift/su_max 0.001
_refine_ls_shift/su_mean 0.000
_refine_ls_structure_factor_coef Fsqd
_refine_ls_weighting_details 'calc w=1/[\s^2^(Fo^2^)+(0.0404P)^2^+1.7792P] where P=(Fo^2^+2Fc^2^)/3'
_refine_ls_weighting_scheme calc
_refine_ls_wR_factor_gt 0.1019
_refine_ls_wR_factor_ref 0.1219
_reflns_number_gt 2686
_reflns_number_total 4781
_reflns_threshold_expression >2sigma(I)
_cod_data_source_file c5ce00767d2.cif
_cod_data_source_block Pb2
_cod_depositor_comments
;
The following automatic conversions were performed:

'_symmetry_cell_setting' value 'Monoclinic' changed to 'monoclinic'
according to
/usr/data/users/saulius/crontab/automatic-downloads/rss-feeds/RSC/lib/dictionaries/cif_core.dic
dictionary named 'cif_core.dic' version 2.4.2 from 2011-04-26.

Automatic conversion script
Id: cif_fix_values 3271 2015-04-21 07:52:19Z andrius 

 Adding full bibliography for 7220726--7220734.cif.
;
_cod_original_cell_volume 2722.4(11)
_cod_original_sg_symbol_H-M 'P2(1)/c  '
_cod_database_code 7220733

loop_
_symmetry_equiv_pos_as_xyz
'x, y, z'
'-x, y+1/2, -z+1/2'
'-x, -y, -z'
'x, -y-1/2, z-1/2'

loop_
_atom_site_label
_atom_site_type_symbol
_atom_site_fract_x
_atom_site_fract_y
_atom_site_fract_z
_atom_site_U_iso_or_equiv
_atom_site_adp_type
_atom_site_occupancy
_atom_site_symmetry_multiplicity
_atom_site_calc_flag
_atom_site_refinement_flags
Pb1 Pb 1.28856(3) 0.60159(3) -0.40939(3) 0.04859(18) Uani 1 1 d .
S1 S 0.7662(2) 0.8521(2) 0.1685(2) 0.0509(8) Uani 1 1 d .
S2 S 0.4162(2) 0.6885(2) 0.0823(2) 0.0493(8) Uani 1 1 d .
C1 C 1.0783(9) 0.6033(8) -0.2609(8) 0.055(3) Uani 1 1 d .
H1A H 1.0479 0.5964 -0.3212 0.066 Uiso 1 1 calc R
C2 C 1.0217(8) 0.6111(8) -0.1806(8) 0.054(3) Uani 1 1 d .
H2A H 0.9545 0.6088 -0.1873 0.064 Uiso 1 1 calc R
C3 C 1.0647(7) 0.6228(7) -0.0875(8) 0.040(3) Uani 1 1 d .
C4 C 1.1631(8) 0.6226(8) -0.0858(8) 0.051(3) Uani 1 1 d .
H4A H 1.1958 0.6287 -0.0266 0.061 Uiso 1 1 calc R
C5 C 1.2163(8) 0.6138(9) -0.1693(9) 0.061(4) Uani 1 1 d .
H5A H 1.2837 0.6139 -0.1640 0.073 Uiso 1 1 calc R
C6 C 1.0067(8) 0.6341(7) -0.0001(7) 0.037(3) Uani 1 1 d .
C7 C 0.9102(8) 0.6492(8) -0.0057(8) 0.045(3) Uani 1 1 d .
H7A H 0.8786 0.6516 -0.0658 0.054 Uiso 1 1 calc R
C8 C 0.8578(7) 0.6615(8) 0.0795(8) 0.042(3) Uani 1 1 d .
C9 C 0.9077(7) 0.6559(8) 0.1681(8) 0.046(3) Uani 1 1 d .
H9A H 0.8749 0.6624 0.2260 0.055 Uiso 1 1 calc R
C10 C 1.0073(8) 0.6405(8) 0.1684(8) 0.043(3) Uani 1 1 d .
C11 C 1.0616(8) 0.6331(7) 0.2616(8) 0.042(3) Uani 1 1 d .
C12 C 1.1597(9) 0.6409(8) 0.2616(9) 0.056(3) Uani 1 1 d .
H12A H 1.1921 0.6495 0.2037 0.067 Uiso 1 1 calc R
C13 C 1.2116(9) 0.6359(8) 0.3492(10) 0.057(3) Uani 1 1 d .
H13A H 1.2787 0.6411 0.3474 0.068 Uiso 1 1 calc R
C14 C 1.0752(9) 0.6175(9) 0.4356(8) 0.059(4) Uani 1 1 d .
H14A H 1.0434 0.6096 0.4939 0.071 Uiso 1 1 calc R
C15 C 1.0203(8) 0.6220(8) 0.3495(7) 0.050(3) Uani 1 1 d .
H15A H 0.9531 0.6171 0.3526 0.060 Uiso 1 1 calc R
C16 C 0.7502(7) 0.6751(8) 0.0795(7) 0.037(3) Uani 1 1 d .
C17 C 0.7027(7) 0.7551(7) 0.1171(7) 0.038(3) Uani 1 1 d .
C18 C 0.6021(8) 0.7575(8) 0.1170(7) 0.047(3) Uani 1 1 d .
H18A H 0.5716 0.8094 0.1430 0.056 Uiso 1 1 calc R
C19 C 0.5451(8) 0.6855(8) 0.0794(8) 0.043(3) Uani 1 1 d .
C20 C 0.5920(8) 0.6097(8) 0.0381(8) 0.051(3) Uani 1 1 d .
H20A H 0.5555 0.5613 0.0112 0.062 Uiso 1 1 calc R
C21 C 0.6946(8) 0.6053(8) 0.0363(8) 0.051(3) Uani 1 1 d .
H21A H 0.7248 0.5553 0.0062 0.061 Uiso 1 1 calc R
N1 N 1.1756(7) 0.6052(7) -0.2564(7) 0.054(3) Uani 1 1 d .
N2 N 1.0564(6) 0.6293(6) 0.0845(6) 0.040(2) Uani 1 1 d .
N3 N 1.1702(8) 0.6240(6) 0.4367(7) 0.052(3) Uani 1 1 d .
O1 O 0.7947(5) 0.8260(6) 0.2664(5) 0.059(2) Uani 1 1 d .
O2 O 0.8481(5) 0.8721(5) 0.1063(5) 0.058(2) Uani 1 1 d .
O3 O 0.6961(6) 0.9273(5) 0.1671(6) 0.065(2) Uani 1 1 d .
O4 O 0.3824(6) 0.5931(6) 0.0772(7) 0.081(3) Uani 1 1 d .
O5 O 0.3925(5) 0.7361(6) 0.1714(5) 0.061(2) Uani 1 1 d .
O6 O 0.3837(5) 0.7450(6) -0.0004(5) 0.069(3) Uani 1 1 d .
O1W O 1.4068(6) 0.5287(7) -0.5310(6) 0.091(3) Uani 1 1 d .
H1WA H 1.4601 0.5177 -0.5589 0.137 Uiso 1 1 d R
H1WB H 1.3610 0.5111 -0.5689 0.137 Uiso 1 1 d R
O2W O 1.3866(7) 0.5027(7) -0.2937(6) 0.106(4) Uani 1 1 d .
H2WA H 1.3760 0.4603 -0.2520 0.159 Uiso 1 1 d R
H2WB H 1.4326 0.4841 -0.3291 0.159 Uiso 1 1 d R
O3W O 1.2083(5) 0.4493(5) -0.4316(5) 0.061(2) Uani 1 1 d .
H3WA H 1.1696 0.4364 -0.4784 0.092 Uiso 1 1 d R
H3WB H 1.1778 0.4415 -0.3792 0.092 Uiso 1 1 d R
O4W O 1.4883(7) 0.6890(8) -0.6508(6) 0.106(4) Uani 1 1 d .
H4WA H 1.5357 0.7271 -0.6492 0.160 Uiso 1 1 d R
H4WB H 1.4557 0.6994 -0.7026 0.160 Uiso 1 1 d R
O5W O 1.5466(8) 0.5487(9) -0.2010(8) 0.137(5) Uani 1 1 d .
H5WA H 1.5860 0.5939 -0.1936 0.205 Uiso 1 1 d R
H5WB H 1.5703 0.5019 -0.1710 0.205 Uiso 1 1 d R
O6W O 1.3098(7) 0.3106(6) -0.3588(6) 0.098(3) Uani 1 1 d .
H6WA H 1.3330 0.2862 -0.4096 0.148 Uiso 1 1 d R
H6WB H 1.2884 0.2667 -0.3237 0.148 Uiso 1 1 d R

loop_
_atom_site_aniso_label
_atom_site_aniso_U_11
_atom_site_aniso_U_22
_atom_site_aniso_U_33
_atom_site_aniso_U_23
_atom_site_aniso_U_13
_atom_site_aniso_U_12
Pb1 0.0481(3) 0.0577(3) 0.0400(3) 0.0014(3) 0.00045(19) -0.0062(3)
S1 0.052(2) 0.0475(19) 0.053(2) 0.0009(16) -0.0094(17) -0.0039(17)
S2 0.0371(18) 0.052(2) 0.059(2) -0.0060(17) 0.0017(15) 0.0007(16)
C1 0.048(8) 0.068(9) 0.049(7) 0.000(7) -0.001(6) 0.001(8)
C2 0.037(7) 0.081(9) 0.042(7) -0.005(7) 0.000(6) 0.006(7)
C3 0.022(6) 0.056(8) 0.042(7) -0.004(5) 0.000(5) 0.001(5)
C4 0.043(7) 0.073(9) 0.037(7) -0.017(6) 0.000(6) 0.003(7)
C5 0.028(7) 0.097(11) 0.057(8) -0.003(8) 0.003(6) 0.015(7)
C6 0.034(7) 0.042(7) 0.035(6) 0.003(5) -0.006(5) 0.006(5)
C7 0.048(8) 0.056(8) 0.031(7) -0.004(6) -0.005(6) 0.013(6)
C8 0.027(6) 0.051(7) 0.048(7) 0.004(6) -0.008(6) 0.011(6)
C9 0.035(7) 0.061(8) 0.042(7) 0.003(6) 0.004(6) -0.013(6)
C10 0.037(7) 0.051(7) 0.042(7) 0.013(6) -0.012(6) 0.004(6)
C11 0.032(7) 0.053(8) 0.041(7) 0.001(6) 0.009(6) 0.007(6)
C12 0.055(9) 0.060(8) 0.053(8) 0.013(6) -0.003(7) 0.005(7)
C13 0.044(8) 0.054(8) 0.071(10) 0.018(7) -0.013(7) -0.002(6)
C14 0.043(8) 0.095(11) 0.039(7) 0.008(7) 0.005(6) 0.002(8)
C15 0.028(6) 0.087(10) 0.035(7) 0.006(6) -0.007(5) 0.007(6)
C16 0.041(7) 0.044(7) 0.028(6) -0.001(5) 0.002(5) 0.001(6)
C17 0.031(6) 0.051(7) 0.031(6) 0.004(5) -0.010(5) -0.005(6)
C18 0.059(8) 0.048(7) 0.033(7) -0.008(6) 0.005(6) -0.006(7)
C19 0.039(7) 0.048(7) 0.043(7) 0.007(6) 0.003(6) 0.002(6)
C20 0.049(8) 0.051(8) 0.054(7) -0.010(7) -0.003(6) -0.006(7)
C21 0.032(7) 0.052(7) 0.069(8) -0.022(7) -0.004(6) 0.012(7)
N1 0.058(7) 0.060(7) 0.045(6) -0.007(5) 0.005(5) -0.003(6)
N2 0.032(5) 0.055(6) 0.035(5) -0.001(4) 0.002(4) 0.004(4)
N3 0.064(7) 0.053(7) 0.040(6) 0.004(5) -0.010(5) -0.005(6)
O1 0.058(5) 0.076(6) 0.043(5) 0.002(4) -0.011(4) -0.014(5)
O2 0.052(5) 0.065(6) 0.058(5) 0.011(4) 0.001(4) -0.013(4)
O3 0.072(6) 0.043(5) 0.078(6) 0.001(4) -0.015(5) 0.006(5)
O4 0.053(5) 0.054(6) 0.135(8) -0.013(6) -0.006(5) -0.009(5)
O5 0.037(5) 0.093(7) 0.054(5) -0.008(5) 0.005(4) 0.004(5)
O6 0.059(6) 0.097(7) 0.049(5) 0.003(5) -0.005(4) 0.026(5)
O1W 0.075(6) 0.117(9) 0.081(7) -0.035(6) -0.011(5) 0.020(6)
O2W 0.144(9) 0.098(8) 0.074(7) 0.002(6) -0.026(7) 0.035(7)
O3W 0.062(5) 0.072(6) 0.049(5) -0.004(4) 0.005(4) -0.007(5)
O4W 0.105(8) 0.142(10) 0.072(7) 0.012(6) -0.011(6) -0.015(8)
O5W 0.124(9) 0.172(12) 0.113(9) 0.048(8) -0.030(8) -0.047(9)
O6W 0.135(9) 0.085(7) 0.077(7) 0.043(6) 0.019(6) 0.017(7)

loop_
_atom_type_symbol
_atom_type_description
_atom_type_scat_dispersion_real
_atom_type_scat_dispersion_imag
_atom_type_scat_source
C C 0.0033 0.0016 'International Tables Vol C Tables 4.2.6.8 and 6.1.1.4'
H H 0.0000 0.0000 'International Tables Vol C Tables 4.2.6.8 and 6.1.1.4'
N N 0.0061 0.0033 'International Tables Vol C Tables 4.2.6.8 and 6.1.1.4'
O O 0.0106 0.0060 'International Tables Vol C Tables 4.2.6.8 and 6.1.1.4'
Pb Pb -3.3944 10.1111 'International Tables Vol C Tables 4.2.6.8 and 6.1.1.4'
S S 0.1246 0.1234 'International Tables Vol C Tables 4.2.6.8 and 6.1.1.4'

loop_
_geom_angle_atom_site_label_1
_geom_angle_atom_site_label_2
_geom_angle_atom_site_label_3
_geom_angle
_geom_angle_site_symmetry_3
O3W Pb1 O2W 79.3(3) .
O3W Pb1 O1W 81.3(3) .
O2W Pb1 O1W 81.1(3) .
O3W Pb1 N1 81.2(3) .
O2W Pb1 N1 79.7(3) .
O1W Pb1 N1 156.1(3) .
O3W Pb1 N3 75.0(3) 1_554
O2W Pb1 N3 152.4(3) 1_554
O1W Pb1 N3 85.2(3) 1_554
N1 Pb1 N3 105.8(3) 1_554
O1 S1 O2 113.5(5) .
O1 S1 O3 112.0(5) .
O2 S1 O3 111.7(5) .
O1 S1 C17 107.0(5) .
O2 S1 C17 107.4(5) .
O3 S1 C17 104.6(5) .
O4 S2 O5 114.1(5) .
O4 S2 O6 113.0(5) .
O5 S2 O6 109.3(5) .
O4 S2 C19 107.3(5) .
O5 S2 C19 105.7(5) .
O6 S2 C19 106.8(5) .
N1 C1 C2 123.0(11) .
C1 C2 C3 120.5(10) .
C4 C3 C2 114.7(10) .
C4 C3 C6 123.1(10) .
C2 C3 C6 122.2(9) .
C3 C4 C5 122.1(10) .
N1 C5 C4 122.8(10) .
N2 C6 C7 123.1(10) .
N2 C6 C3 115.5(9) .
C7 C6 C3 121.5(9) .
C6 C7 C8 119.6(10) .
C9 C8 C7 118.4(9) .
C9 C8 C16 118.8(10) .
C7 C8 C16 122.8(9) .
C8 C9 C10 118.9(10) .
N2 C10 C9 121.5(9) .
N2 C10 C11 118.6(9) .
C9 C10 C11 119.9(10) .
C15 C11 C12 116.4(10) .
C15 C11 C10 124.8(10) .
C12 C11 C10 118.8(10) .
C11 C12 C13 119.4(11) .
N3 C13 C12 124.1(11) .
N3 C14 C15 122.1(11) .
C11 C15 C14 122.3(10) .
C21 C16 C17 118.9(10) .
C21 C16 C8 116.5(9) .
C17 C16 C8 124.6(10) .
C18 C17 C16 119.1(10) .
C18 C17 S1 117.7(9) .
C16 C17 S1 123.2(8) .
C17 C18 C19 122.7(11) .
C20 C19 C18 117.9(10) .
C20 C19 S2 120.0(9) .
C18 C19 S2 122.1(9) .
C19 C20 C21 120.9(11) .
C16 C21 C20 120.3(10) .
C5 N1 C1 116.8(10) .
C5 N1 Pb1 118.7(7) .
C1 N1 Pb1 124.4(7) .
C6 N2 C10 118.6(8) .
C14 N3 C13 115.7(10) .
C14 N3 Pb1 126.5(8) 1_556
C13 N3 Pb1 117.5(8) 1_556

loop_
_geom_bond_atom_site_label_1
_geom_bond_atom_site_label_2
_geom_bond_distance
_geom_bond_site_symmetry_2
Pb1 O3W 2.462(7) .
Pb1 O2W 2.511(9) .
Pb1 O1W 2.580(8) .
Pb1 N1 2.645(9) .
Pb1 N3 2.673(9) 1_554
S1 O1 1.448(7) .
S1 O2 1.459(8) .
S1 O3 1.446(8) .
S1 C17 1.783(10) .
S2 O4 1.445(8) .
S2 O5 1.449(8) .
S2 O6 1.462(8) .
S2 C19 1.778(11) .
C1 N1 1.342(13) .
C1 C2 1.371(14) .
C2 C3 1.414(14) .
C3 C4 1.356(14) .
C3 C6 1.467(13) .
C4 C5 1.382(14) .
C5 N1 1.323(13) .
C6 N2 1.344(12) .
C6 C7 1.349(13) .
C7 C8 1.401(13) .
C8 C9 1.394(13) .
C8 C16 1.497(14) .
C9 C10 1.389(14) .
C10 N2 1.361(12) .
C10 C11 1.480(14) .
C11 C15 1.358(13) .
C11 C12 1.357(14) .
C12 C13 1.395(15) .
C13 N3 1.354(14) .
C14 N3 1.313(13) .
C14 C15 1.398(14) .
C16 C21 1.388(13) .
C16 C17 1.422(13) .
C17 C18 1.387(13) .
C18 C19 1.392(14) .
C19 C20 1.390(14) .
C20 C21 1.416(14) .
N3 Pb1 2.673(9) 1_556
